data_4070753
loop_
_publ_author_name
'Xu, Bao-Hua'
'Tao, Jing-Cong'
'Li, Yi-Zhi'
'Li, Shu-Hua'
'Yan, Hong'

_publ_section_title
;
 Metal-Induced B&#x2212;H Bond Activation: Addition of Methyl Acetylene
 Monocarboxylate to CpCo Half-Sandwich Complexes Containing a Chelating
 1,2-Dicarba-closo-dodecaborane-1,2-dichalcogenolate Ligand
;
_journal_issue 3
_journal_name_full Organometallics
_journal_page_first 334
_journal_paper_doi 10.1021/om7009864
_journal_volume 27
_journal_year 2008
_chemical_formula_moiety 'C15 H23 B10 Co O4 Se2'
_chemical_formula_sum 'C15 H23 B10 Co O4 Se2'
_chemical_formula_weight 592.28
_chemical_melting_point 197
_chemical_name_systematic
; 
 ? 
;
_space_group_IT_number 14
_symmetry_cell_setting monoclinic
_symmetry_space_group_name_Hall '-P 2yn'
_symmetry_space_group_name_H-M 'P 1 21/n 1'
_atom_sites_solution_hydrogens geom
_atom_sites_solution_primary direct
_atom_sites_solution_secondary difmap
_audit_creation_method SHELXL-97
_cell_angle_alpha 90.00
_cell_angle_beta 110.9220(10)
_cell_angle_gamma 90.00
_cell_formula_units_Z 4
_cell_length_a 10.0659(9)
_cell_length_b 18.0533(16)
_cell_length_c 13.4238(12)
_cell_measurement_reflns_used 6444
_cell_measurement_temperature 153(2)
_cell_measurement_theta_max 56.383
_cell_measurement_theta_min 4.390
_cell_volume 2278.6(4)
_computing_cell_refinement 'Bruker SMART'
_computing_data_collection 'Bruker SMART'
_computing_data_reduction 'Bruker SAINT'
_computing_molecular_graphics 'Bruker SHELXTL'
_computing_publication_material 'Bruker SHELXTL'
_computing_structure_refinement 'SHELXL-97 (Sheldrick, 1997)'
_computing_structure_solution 'SHELXS-97 (Sheldrick, 1990)'
_diffrn_ambient_temperature 153(2)
_diffrn_measured_fraction_theta_full 1.000
_diffrn_measured_fraction_theta_max 1.000
_diffrn_measurement_device_type 'CCD area detector'
_diffrn_measurement_method 'phi and omega scans'
_diffrn_radiation_monochromator graphite
_diffrn_radiation_source 'fine-focus sealed tube'
_diffrn_radiation_type MoK\a
_diffrn_radiation_wavelength 0.71073
_diffrn_reflns_av_R_equivalents 0.0526
_diffrn_reflns_av_sigmaI/netI 0.0421
_diffrn_reflns_limit_h_max 12
_diffrn_reflns_limit_h_min -11
_diffrn_reflns_limit_k_max 16
_diffrn_reflns_limit_k_min -22
_diffrn_reflns_limit_l_max 16
_diffrn_reflns_limit_l_min -11
_diffrn_reflns_number 12275
_diffrn_reflns_theta_full 26.00
_diffrn_reflns_theta_max 26.00
_diffrn_reflns_theta_min 1.98
_exptl_absorpt_coefficient_mu 3.970
_exptl_absorpt_correction_T_max 0.39
_exptl_absorpt_correction_T_min 0.30
_exptl_absorpt_correction_type multi-scan
_exptl_absorpt_process_details '(SADABS; Bruker, 2000)'
_exptl_crystal_colour yellow
_exptl_crystal_density_diffrn 1.727
_exptl_crystal_density_method 'not measured'
_exptl_crystal_description slab
_exptl_crystal_F_000 1160
_exptl_crystal_size_max 0.32
_exptl_crystal_size_mid 0.26
_exptl_crystal_size_min 0.24
_refine_diff_density_max 0.987
_refine_diff_density_min -0.867
_refine_diff_density_rms 0.104
_refine_ls_extinction_method none
_refine_ls_goodness_of_fit_ref 1.008
_refine_ls_hydrogen_treatment constr
_refine_ls_matrix_type full
_refine_ls_number_parameters 291
_refine_ls_number_reflns 4483
_refine_ls_number_restraints 0
_refine_ls_restrained_S_all 1.008
_refine_ls_R_factor_all 0.0439
_refine_ls_R_factor_gt 0.0368
_refine_ls_shift/su_max 0.001
_refine_ls_shift/su_mean 0.000
_refine_ls_structure_factor_coef Fsqd
_refine_ls_weighting_details 'calc w=1/[\s^2^(Fo^2^)+(0.0591P)^2^+0.0000P] where P=(Fo^2^+2Fc^2^)/3'
_refine_ls_weighting_scheme calc
_refine_ls_wR_factor_gt 0.0923
_refine_ls_wR_factor_ref 0.0947
_reflns_number_gt 3740
_reflns_number_total 4483
_reflns_threshold_expression >2sigma(I)
_cod_data_source_file om7009864-file002.cif
_cod_data_source_block 2Se
_cod_depositor_comments
;
The following automatic conversions were performed:

'_symmetry_cell_setting' value 'Monoclinic' changed to 'monoclinic'
according to /home/saulius/struct/CIF-dictionaries/cif_core.dic
dictionary named 'cif_core.dic' version 2.4.1 from 2010-06-29.

Automatic conversion script
Id: cif_fix_values 1715 2011-07-08 13:25:40Z adriana 
;
_cod_original_sg_symbol_H-M P2(1)/n
_cod_database_code 4070753

loop_
_symmetry_equiv_pos_as_xyz
'x, y, z'
'-x+1/2, y+1/2, -z+1/2'
'-x, -y, -z'
'x-1/2, -y-1/2, z-1/2'

loop_
_atom_site_label
_atom_site_type_symbol
_atom_site_fract_x
_atom_site_fract_y
_atom_site_fract_z
_atom_site_U_iso_or_equiv
_atom_site_adp_type
_atom_site_occupancy
_atom_site_symmetry_multiplicity
_atom_site_calc_flag
_atom_site_refinement_flags
B3 B 0.6523(4) 0.2807(2) 0.9975(3) 0.0378(8) Uani 1 1 d .
H100 H 0.6853 0.2462 1.0556 0.045 Uiso 1 1 d R
B4 B 0.6936(4) 0.2706(2) 0.8804(4) 0.0442(10) Uani 1 1 d .
H101 H 0.7537 0.2300 0.8772 0.053 Uiso 1 1 d R
B5 B 0.5450(4) 0.3020(2) 0.7697(3) 0.0445(9) Uani 1 1 d .
H102 H 0.5155 0.2789 0.7008 0.053 Uiso 1 1 d R
B6 B 0.4125(4) 0.3320(2) 0.8180(3) 0.0392(9) Uani 1 1 d .
H103 H 0.3133 0.3256 0.7771 0.047 Uiso 1 1 d R
B7 B 0.6284(4) 0.3766(2) 1.0154(4) 0.0425(9) Uani 1 1 d .
H104 H 0.6532 0.3953 1.0867 0.051 Uiso 1 1 d R
B8 B 0.7628(5) 0.3453(2) 0.9675(4) 0.0514(11) Uani 1 1 d .
H105 H 0.8621 0.3494 1.0096 0.062 Uiso 1 1 d R
B9 B 0.6970(5) 0.3589(3) 0.8261(4) 0.0560(12) Uani 1 1 d .
H106 H 0.7593 0.3703 0.7882 0.067 Uiso 1 1 d R
B10 B 0.5228(5) 0.3972(2) 0.7879(4) 0.0517(11) Uani 1 1 d .
H107 H 0.4853 0.4306 0.7287 0.062 Uiso 1 1 d R
B11 B 0.4820(5) 0.4081(2) 0.9053(3) 0.0451(10) Uani 1 1 d .
H108 H 0.4183 0.4443 0.9157 0.054 Uiso 1 1 d R
B12 B 0.6563(5) 0.4245(2) 0.9097(4) 0.0519(11) Uani 1 1 d .
H109 H 0.6964 0.4734 0.9199 0.062 Uiso 1 1 d R
C1 C 0.5241(3) 0.26056(16) 0.8772(2) 0.0310(6) Uani 1 1 d .
C2 C 0.4858(3) 0.32058(17) 0.9550(3) 0.0321(7) Uani 1 1 d .
C3 C 0.6726(4) 0.07886(18) 0.8771(3) 0.0440(9) Uani 1 1 d .
C4 C 0.5757(3) 0.10312(17) 0.9328(3) 0.0332(7) Uani 1 1 d .
C5 C 0.5947(3) 0.07854(17) 1.0303(3) 0.0371(8) Uani 1 1 d .
H5 H 0.6709 0.0462 1.0583 0.044 Uiso 1 1 calc R
C6 C 0.5177(3) 0.09347(17) 1.1001(3) 0.0336(7) Uani 1 1 d .
C7 C 0.3941(3) 0.13237(18) 1.0753(3) 0.0361(7) Uani 1 1 d .
H7 H 0.3635 0.1380 1.1325 0.043 Uiso 1 1 calc R
C8 C 0.5792(3) 0.05633(18) 1.2059(3) 0.0368(7) Uani 1 1 d .
C9 C 0.5752(4) 0.0446(2) 1.3799(3) 0.0562(10) Uani 1 1 d .
H9A H 0.5795 -0.0080 1.3708 0.084 Uiso 1 1 calc R
H9B H 0.5118 0.0552 1.4171 0.084 Uiso 1 1 calc R
H9C H 0.6684 0.0629 1.4204 0.084 Uiso 1 1 calc R
C10 C 0.7202(5) 0.0848(3) 0.7184(4) 0.0749(14) Uani 1 1 d .
H10A H 0.8066 0.1124 0.7499 0.112 Uiso 1 1 calc R
H10B H 0.6749 0.0992 0.6452 0.112 Uiso 1 1 calc R
H10C H 0.7417 0.0328 0.7221 0.112 Uiso 1 1 calc R
C11 C 0.1213(4) 0.1079(2) 0.8483(4) 0.0622(12) Uani 1 1 d .
H11 H 0.1400 0.0646 0.8114 0.075 Uiso 1 1 calc R
C12 C 0.1111(4) 0.1079(3) 0.9481(4) 0.0672(14) Uani 1 1 d .
H12 H 0.1201 0.0647 0.9942 0.081 Uiso 1 1 calc R
C13 C 0.0815(4) 0.1811(3) 0.9706(4) 0.0608(12) Uani 1 1 d .
H13 H 0.0656 0.1981 1.0348 0.073 Uiso 1 1 calc R
C14 C 0.0673(4) 0.2235(2) 0.8796(4) 0.0553(11) Uani 1 1 d .
H14 H 0.0451 0.2765 0.8708 0.066 Uiso 1 1 calc R
C15 C 0.0917(4) 0.1789(3) 0.8066(3) 0.0581(11) Uani 1 1 d .
H15 H 0.0908 0.1945 0.7364 0.070 Uiso 1 1 calc R
Co1 Co 0.27226(4) 0.17718(2) 0.94841(3) 0.03032(13) Uani 1 1 d .
O1 O 0.7816(3) 0.04617(17) 0.9208(3) 0.0718(9) Uani 1 1 d .
O2 O 0.6258(3) 0.09967(14) 0.7759(2) 0.0493(6) Uani 1 1 d .
O3 O 0.6688(3) 0.00868(13) 1.2260(2) 0.0514(6) Uani 1 1 d .
O4 O 0.5238(3) 0.08004(15) 1.2767(2) 0.0514(6) Uani 1 1 d .
Se1 Se 0.42122(3) 0.165525(16) 0.85413(2) 0.02968(11) Uani 1 1 d .
Se2 Se 0.36198(4) 0.291134(19) 1.02963(3) 0.04094(12) Uani 1 1 d .

loop_
_atom_site_aniso_label
_atom_site_aniso_U_11
_atom_site_aniso_U_22
_atom_site_aniso_U_33
_atom_site_aniso_U_23
_atom_site_aniso_U_13
_atom_site_aniso_U_12
B3 0.0328(18) 0.0372(19) 0.040(2) 0.0022(17) 0.0095(17) -0.0034(15)
B4 0.0333(19) 0.046(2) 0.057(3) -0.004(2) 0.0216(19) -0.0072(16)
B5 0.055(2) 0.047(2) 0.036(2) 0.0002(19) 0.022(2) -0.0085(19)
B6 0.045(2) 0.038(2) 0.032(2) 0.0073(16) 0.0101(17) 0.0021(16)
B7 0.050(2) 0.035(2) 0.040(2) -0.0053(17) 0.0129(19) -0.0130(17)
B8 0.041(2) 0.050(2) 0.063(3) -0.008(2) 0.018(2) -0.0161(18)
B9 0.065(3) 0.052(3) 0.064(3) -0.003(2) 0.039(3) -0.020(2)
B10 0.074(3) 0.038(2) 0.043(2) 0.0115(19) 0.020(2) -0.004(2)
B11 0.058(2) 0.0282(19) 0.047(2) -0.0001(17) 0.017(2) 0.0000(17)
B12 0.072(3) 0.035(2) 0.050(3) -0.003(2) 0.024(2) -0.016(2)
C1 0.0293(14) 0.0317(15) 0.0323(17) 0.0015(13) 0.0115(13) -0.0016(12)
C2 0.0353(16) 0.0308(16) 0.0288(17) -0.0013(13) 0.0094(14) -0.0001(12)
C3 0.0441(19) 0.0318(17) 0.064(3) -0.0003(17) 0.0288(19) 0.0007(15)
C4 0.0276(15) 0.0283(15) 0.0437(19) -0.0002(14) 0.0127(14) 0.0019(12)
C5 0.0308(16) 0.0284(16) 0.050(2) 0.0026(15) 0.0123(15) 0.0022(12)
C6 0.0291(15) 0.0313(16) 0.0376(18) 0.0014(14) 0.0086(14) -0.0011(12)
C7 0.0333(16) 0.0419(18) 0.0331(18) 0.0058(15) 0.0121(14) 0.0017(13)
C8 0.0309(15) 0.0347(17) 0.0419(19) 0.0001(15) 0.0094(15) -0.0033(13)
C9 0.056(2) 0.068(3) 0.041(2) 0.013(2) 0.0113(18) 0.0051(19)
C10 0.069(3) 0.098(4) 0.080(3) -0.016(3) 0.054(3) -0.005(3)
C11 0.0308(18) 0.058(3) 0.091(4) -0.028(3) 0.014(2) -0.0096(17)
C12 0.0285(18) 0.065(3) 0.099(4) 0.035(3) 0.012(2) -0.0080(17)
C13 0.0302(18) 0.095(3) 0.063(3) -0.011(2) 0.0234(19) -0.0027(19)
C14 0.0283(17) 0.050(2) 0.080(3) 0.006(2) 0.0092(19) 0.0090(15)
C15 0.0271(18) 0.093(3) 0.045(2) 0.003(2) 0.0011(17) -0.0016(18)
Co1 0.0243(2) 0.0332(2) 0.0325(3) 0.00185(18) 0.00892(18) 0.00126(15)
O1 0.0629(17) 0.072(2) 0.099(2) 0.0256(18) 0.0517(18) 0.0345(15)
O2 0.0466(14) 0.0588(16) 0.0513(16) -0.0127(13) 0.0282(13) -0.0008(12)
O3 0.0491(14) 0.0501(15) 0.0482(16) 0.0085(12) 0.0091(12) 0.0178(12)
O4 0.0533(15) 0.0632(16) 0.0388(14) 0.0152(12) 0.0178(12) 0.0200(12)
Se1 0.02726(17) 0.03021(17) 0.03084(19) -0.00262(12) 0.00947(14) -0.00195(11)
Se2 0.0456(2) 0.0430(2) 0.0395(2) -0.01011(15) 0.02159(17) -0.00631(14)

loop_
_atom_type_symbol
_atom_type_description
_atom_type_scat_dispersion_real
_atom_type_scat_dispersion_imag
_atom_type_scat_source
C C 0.0033 0.0016 'International Tables Vol C Tables 4.2.6.8 and 6.1.1.4'
H H 0.0000 0.0000 'International Tables Vol C Tables 4.2.6.8 and 6.1.1.4'
B B 0.0013 0.0007 'International Tables Vol C Tables 4.2.6.8 and 6.1.1.4'
O O 0.0106 0.0060 'International Tables Vol C Tables 4.2.6.8 and 6.1.1.4'
Co Co 0.3494 0.9721 'International Tables Vol C Tables 4.2.6.8 and 6.1.1.4'
Se Se -0.0929 2.2259 'International Tables Vol C Tables 4.2.6.8 and 6.1.1.4'

loop_
_geom_angle_atom_site_label_1
_geom_angle_atom_site_label_2
_geom_angle_atom_site_label_3
_geom_angle
C1 B3 C2 57.23(18)
C1 B3 B8 104.5(3)
C2 B3 B8 105.5(3)
C1 B3 B7 104.0(3)
C2 B3 B7 58.4(2)
B8 B3 B7 60.7(2)
C1 B3 B4 58.4(2)
C2 B3 B4 104.9(3)
B8 B3 B4 59.8(2)
B7 B3 B4 107.8(3)
C1 B3 H100 123.7
C2 B3 H100 123.7
B8 B3 H100 123.7
B7 B3 H100 123.3
B4 B3 H100 121.9
C1 B4 B9 104.7(3)
C1 B4 B8 104.7(3)
B9 B4 B8 61.2(3)
C1 B4 B5 58.5(2)
B9 B4 B5 60.0(3)
B8 B4 B5 108.9(3)
C1 B4 B3 58.8(2)
B9 B4 B3 108.6(3)
B8 B4 B3 59.6(2)
B5 B4 B3 108.2(3)
C1 B4 H101 124.1
B9 B4 H101 124.5
B8 B4 H101 120.5
B5 B4 H101 124.1
B3 B4 H101 118.0
C1 B5 B10 104.6(3)
C1 B5 B9 104.0(3)
B10 B5 B9 60.5(3)
C1 B5 B6 59.0(2)
B10 B5 B6 59.9(2)
B9 B5 B6 108.4(3)
C1 B5 B4 58.3(2)
B10 B5 B4 107.8(3)
B9 B5 B4 59.3(3)
B6 B5 B4 108.1(3)
C1 B5 H102 122.4
B10 B5 H102 123.1
B9 B5 H102 125.9
B6 B5 H102 118.2
B4 B5 H102 122.9
C1 B6 C2 57.05(19)
C1 B6 B10 104.3(3)
C2 B6 B10 105.0(3)
C1 B6 B5 58.7(2)
C2 B6 B5 105.2(3)
B10 B6 B5 60.0(2)
C1 B6 B11 103.8(3)
C2 B6 B11 58.3(2)
B10 B6 B11 60.3(2)
B5 B6 B11 108.0(3)
C1 B6 H103 123.4
C2 B6 H103 123.7
B10 B6 H103 124.2
B5 B6 H103 121.4
B11 B6 H103 123.7
C2 B7 B11 59.0(2)
C2 B7 B3 59.29(19)
B11 B7 B3 108.3(3)
C2 B7 B12 104.8(3)
B11 B7 B12 59.7(2)
B3 B7 B12 107.5(3)
C2 B7 B8 105.0(3)
B11 B7 B8 108.3(3)
B3 B7 B8 59.1(2)
B12 B7 B8 60.5(3)
C2 B7 H104 123.9
B11 B7 H104 124.2
B3 B7 H104 118.5
B12 B7 H104 124.7
B8 B7 H104 120.6
B3 B8 B4 60.7(2)
B3 B8 B9 108.1(3)
B4 B8 B9 59.4(3)
B3 B8 B12 107.4(3)
B4 B8 B12 106.9(3)
B9 B8 B12 59.6(3)
B3 B8 B7 60.2(2)
B4 B8 B7 108.2(3)
B9 B8 B7 107.3(3)
B12 B8 B7 59.3(2)
B3 B8 H105 121.9
B4 B8 H105 122.1
B9 B8 H105 121.8
B12 B8 H105 122.1
B7 B8 H105 121.9
B4 B9 B5 60.6(2)
B4 B9 B12 107.4(3)
B5 B9 B12 107.3(3)
B4 B9 B10 108.0(3)
B5 B9 B10 59.4(3)
B12 B9 B10 59.9(3)
B4 B9 B8 59.4(3)
B5 B9 B8 108.0(3)
B12 B9 B8 60.2(3)
B10 B9 B8 108.2(3)
B4 B9 H106 121.8
B5 B9 H106 121.8
B12 B9 H106 122.2
B10 B9 H106 121.8
B8 B9 H106 121.7
B6 B10 B5 60.1(2)
B6 B10 B11 60.4(2)
B5 B10 B11 108.2(3)
B6 B10 B12 107.8(3)
B5 B10 B12 107.8(3)
B11 B10 B12 59.3(2)
B6 B10 B9 108.1(3)
B5 B10 B9 60.0(2)
B11 B10 B9 107.6(3)
B12 B10 B9 60.0(3)
B6 B10 H107 121.0
B5 B10 H107 122.0
B11 B10 H107 121.1
B12 B10 H107 122.2
B9 B10 H107 122.5
C2 B11 B12 105.0(3)
C2 B11 B10 105.3(3)
B12 B11 B10 60.3(3)
C2 B11 B6 59.5(2)
B12 B11 B6 107.7(3)
B10 B11 B6 59.4(2)
C2 B11 B7 58.7(2)
B12 B11 B7 60.1(2)
B10 B11 B7 108.6(3)
B6 B11 B7 108.5(3)
C2 B11 H108 119.8
B12 B11 H108 126.2
B10 B11 H108 125.6
B6 B11 H108 119.7
B7 B11 H108 120.0
B11 B12 B10 60.3(3)
B11 B12 B9 108.6(3)
B10 B12 B9 60.2(3)
B11 B12 B7 60.2(2)
B10 B12 B7 108.6(3)
B9 B12 B7 108.7(3)
B11 B12 B8 108.5(3)
B10 B12 B8 108.5(3)
B9 B12 B8 60.3(3)
B7 B12 B8 60.2(3)
B11 B12 H109 121.6
B10 B12 H109 121.8
B9 B12 H109 121.4
B7 B12 H109 121.1
B8 B12 H109 121.1
C2 C1 B4 112.0(3)
C2 C1 B3 61.8(2)
B4 C1 B3 62.7(2)
C2 C1 B5 112.1(2)
B4 C1 B5 63.2(2)
B3 C1 B5 115.3(3)
C2 C1 B6 62.2(2)
B4 C1 B6 114.7(3)
B3 C1 B6 115.3(3)
B5 C1 B6 62.2(2)
C2 C1 Se1 116.4(2)
B4 C1 Se1 124.2(2)
B3 C1 Se1 120.8(2)
B5 C1 Se1 117.8(2)
B6 C1 Se1 111.3(2)
C1 C2 B7 110.1(3)
C1 C2 B11 109.9(3)
B7 C2 B11 62.3(2)
C1 C2 B3 60.9(2)
B7 C2 B3 62.4(2)
B11 C2 B3 113.5(3)
C1 C2 B6 60.8(2)
B7 C2 B6 113.7(3)
B11 C2 B6 62.2(2)
B3 C2 B6 113.4(3)
C1 C2 Se2 119.3(2)
B7 C2 Se2 120.4(2)
B11 C2 Se2 121.8(2)
B3 C2 Se2 116.4(2)
B6 C2 Se2 118.3(2)
O1 C3 O2 124.8(3)
O1 C3 C4 123.2(4)
O2 C3 C4 112.0(3)
C5 C4 C3 120.4(3)
C5 C4 Se1 123.0(2)
C3 C4 Se1 116.5(2)
C4 C5 C6 131.0(3)
C4 C5 H5 114.5
C6 C5 H5 114.5
C7 C6 C5 126.5(3)
C7 C6 C8 119.8(3)
C5 C6 C8 113.5(3)
C6 C7 Co1 133.1(3)
C6 C7 H7 113.4
Co1 C7 H7 113.4
O3 C8 O4 122.6(3)
O3 C8 C6 123.9(3)
O4 C8 C6 113.4(3)
O4 C9 H9A 109.5
O4 C9 H9B 109.5
H9A C9 H9B 109.5
O4 C9 H9C 109.5
H9A C9 H9C 109.5
H9B C9 H9C 109.5
O2 C10 H10A 109.5
O2 C10 H10B 109.5
H10A C10 H10B 109.5
O2 C10 H10C 109.5
H10A C10 H10C 109.5
H10B C10 H10C 109.5
C12 C11 C15 108.2(4)
C12 C11 Co1 70.1(2)
C15 C11 Co1 72.8(2)
C12 C11 H11 125.8
C15 C11 H11 125.8
Co1 C11 H11 125.8
C11 C12 C13 107.6(4)
C11 C12 Co1 70.6(2)
C13 C12 Co1 69.8(2)
C11 C12 H12 126.2
C13 C12 H12 126.2
Co1 C12 H12 126.2
C14 C13 C12 106.7(4)
C14 C13 Co1 72.6(2)
C12 C13 Co1 69.9(2)
C14 C13 H13 126.5
C12 C13 H13 126.5
Co1 C13 H13 126.5
C15 C14 C13 108.4(4)
C15 C14 Co1 71.3(2)
C13 C14 Co1 67.9(2)
C15 C14 H14 125.8
C13 C14 H14 125.8
Co1 C14 H14 125.8
C14 C15 C11 108.9(4)
C14 C15 Co1 71.2(2)
C11 C15 Co1 68.4(2)
C14 C15 H15 125.5
C11 C15 H15 125.5
Co1 C15 H15 125.5
C7 Co1 C13 102.96(17)
C7 Co1 C12 89.95(16)
C13 Co1 C12 40.28(18)
C7 Co1 C11 114.81(18)
C13 Co1 C11 66.59(18)
C12 Co1 C11 39.32(18)
C7 Co1 C15 153.12(16)
C13 Co1 C15 65.21(17)
C12 Co1 C15 65.21(18)
C11 Co1 C15 38.86(17)
C7 Co1 C14 141.59(16)
C13 Co1 C14 39.51(17)
C12 Co1 C14 65.83(16)
C11 Co1 C14 64.86(16)
C15 Co1 C14 37.52(16)
C7 Co1 Se1 96.68(10)
C13 Co1 Se1 156.44(13)
C12 Co1 Se1 128.13(16)
C11 Co1 Se1 93.45(13)
C15 Co1 Se1 91.47(12)
C14 Co1 Se1 121.68(13)
C7 Co1 Se2 86.48(10)
C13 Co1 Se2 97.32(13)
C12 Co1 Se2 135.05(16)
C11 Co1 Se2 155.14(12)
C15 Co1 Se2 118.02(13)
C14 Co1 Se2 90.57(11)
Se1 Co1 Se2 96.758(18)
C3 O2 C10 115.7(3)
C8 O4 C9 116.4(3)
C4 Se1 C1 98.54(12)
C4 Se1 Co1 108.28(10)
C1 Se1 Co1 104.13(9)
C2 Se2 Co1 102.25(9)

loop_
_geom_bond_atom_site_label_1
_geom_bond_atom_site_label_2
_geom_bond_distance
B3 C1 1.708(5)
B3 C2 1.723(5)
B3 B8 1.755(6)
B3 B7 1.775(6)
B3 B4 1.774(6)
B3 H100 0.9601
B4 C1 1.701(5)
B4 B9 1.760(6)
B4 B8 1.758(6)
B4 B5 1.783(6)
B4 H101 0.9600
B5 C1 1.704(5)
B5 B10 1.761(6)
B5 B9 1.772(6)
B5 B6 1.763(6)
B5 H102 0.9601
B6 C1 1.709(5)
B6 C2 1.732(5)
B6 B10 1.761(6)
B6 B11 1.779(6)
B6 H103 0.9600
B7 C2 1.706(5)
B7 B11 1.767(6)
B7 B12 1.766(6)
B7 B8 1.784(6)
B7 H104 0.9600
B8 B9 1.790(7)
B8 B12 1.788(7)
B8 H105 0.9600
B9 B12 1.777(7)
B9 B10 1.781(7)
B9 H106 0.9600
B10 B11 1.777(6)
B10 B12 1.776(6)
B10 H107 0.9600
B11 C2 1.710(5)
B11 B12 1.759(6)
B11 H108 0.9599
B12 H109 0.9600
C1 C2 1.643(4)
C1 Se1 1.971(3)
C2 Se2 1.932(3)
C3 O1 1.198(4)
C3 O2 1.324(4)
C3 C4 1.491(4)
C4 C5 1.330(5)
C4 Se1 1.905(3)
C5 C6 1.438(5)
C5 H5 0.9300
C6 C7 1.362(4)
C6 C8 1.491(5)
C7 Co1 1.889(3)
C7 H7 0.9300
C8 O3 1.205(4)
C8 O4 1.334(4)
C9 O4 1.443(4)
C9 H9A 0.9600
C9 H9B 0.9600
C9 H9C 0.9600
C10 O2 1.446(4)
C10 H10A 0.9600
C10 H10B 0.9600
C10 H10C 0.9600
C11 C12 1.380(6)
C11 C15 1.387(6)
C11 Co1 2.054(4)
C11 H11 0.9800
C12 C13 1.409(6)
C12 Co1 2.047(4)
C12 H12 0.9800
C13 C14 1.406(6)
C13 Co1 2.047(4)
C13 H13 0.9800
C14 C15 1.357(6)
C14 Co1 2.109(3)
C14 H14 0.9800
C15 Co1 2.111(4)
C15 H15 0.9800
Co1 Se1 2.2913(5)
Co1 Se2 2.3522(5)
